data_4023017
loop_
_publ_author_name
'Deepak Kumar Barange'
'T. C. Nishad'
'N. Kumara Swamy'
'Venkanna Bandameedi'
'Dinesh Kumar'
'Bukkapattanam R. Sreekanth'
'K. Vyas'
'Manojit Pal'

_publ_contact_author_email manojitpal@drreddys.com
_publ_contact_author_fax '91 40 2304 5438'
_publ_contact_author_name 'Manojit Pal'
_publ_contact_author_phone '91 40 2304 5439'
_publ_section_title
;
 A Remarkable Accelerating Effect of Ag-Salt on
 Intramolecular Cyclization of o-(1-Alkynyl)benzenesulfonamides
;
_journal_name_full 'Journal of Organic Chemistry'
_journal_page_first 8547
_journal_page_last 8550
_journal_paper_doi 10.1021/jo701470h
_journal_volume 72
_journal_year 2007
_chemical_formula_moiety 'C20 H21 N O2 S '
_chemical_formula_sum 'C20 H21 N O2 S'
_chemical_formula_weight 339.45
_space_group_IT_number 2
_symmetry_cell_setting triclinic
_symmetry_Int_Tables_number 2
_symmetry_space_group_name_Hall '-P 1'
_symmetry_space_group_name_H-M 'P -1'
_audit_creation_date 2007-06-22
_audit_creation_method 'by CrystalStructure 3.8'
_cell_angle_alpha 90.434(4)
_cell_angle_beta 94.258(8)
_cell_angle_gamma 111.215(6)
_cell_formula_units_Z 2
_cell_length_a 8.950(5)
_cell_length_b 10.125(6)
_cell_length_c 10.704(5)
_cell_measurement_reflns_used 2987
_cell_measurement_temperature 298
_cell_measurement_theta_max 27.0
_cell_measurement_theta_min 1.9
_cell_volume 901.1(8)
_computing_cell_refinement CrystalClear
_computing_data_collection CrystalClear
_computing_data_reduction CrystalStructure
_computing_molecular_graphics X-seed
_computing_publication_material 'CrystalStructure 3.8'
_computing_structure_refinement CRYSTALS
_computing_structure_solution SIR92
_diffrn_detector_area_resol_mean 7.31
_diffrn_measured_fraction_theta_full 0.975
_diffrn_measured_fraction_theta_max 0.963
_diffrn_measurement_device_type 'Rigaku Mercury'
_diffrn_measurement_method \w
_diffrn_radiation_type 'Mo K\a'
_diffrn_radiation_wavelength 0.71070
_diffrn_reflns_av_R_equivalents 0.029
_diffrn_reflns_limit_h_max 11
_diffrn_reflns_limit_h_min -11
_diffrn_reflns_limit_k_max 12
_diffrn_reflns_limit_k_min -12
_diffrn_reflns_limit_l_max 13
_diffrn_reflns_limit_l_min -12
_diffrn_reflns_number 9973
_diffrn_reflns_theta_full 26.50
_diffrn_reflns_theta_max 27.05
_exptl_absorpt_coefficient_mu 0.191
_exptl_absorpt_correction_T_max 0.963
_exptl_absorpt_correction_T_min 0.923
_exptl_absorpt_correction_type multi-scan
_exptl_absorpt_process_details 'Jacobson, R. (1998) Private communication'
_exptl_crystal_colour paleyellow
_exptl_crystal_density_diffrn 1.251
_exptl_crystal_density_method 'not measured'
_exptl_crystal_description block
_exptl_crystal_F_000 360.00
_exptl_crystal_size_max 0.50
_exptl_crystal_size_mid 0.35
_exptl_crystal_size_min 0.20
_refine_diff_density_max 0.32
_refine_diff_density_min -0.29
_refine_ls_extinction_coef 202(15)
_refine_ls_extinction_method 'Larson (1970) Crystallographic Computing eq. 22'
_refine_ls_goodness_of_fit_ref 1.092
_refine_ls_hydrogen_treatment refall
_refine_ls_number_parameters 245
_refine_ls_number_reflns 2628
_refine_ls_R_factor_gt 0.0611
_refine_ls_shift/su_max 0.0000
_refine_ls_structure_factor_coef Fsqd
_refine_ls_weighting_details
;
    Chebychev polynomial with 3 parameters (Carruthers & Watkin, 1979)
    12038.7000    16760.2000    5056.8000
;
_refine_ls_weighting_scheme calc
_refine_ls_wR_factor_ref 0.0779
_reflns_number_gt 2222
_reflns_number_total 3652
_reflns_threshold_expression F^2^>2.0\s(F^2^)
_cod_data_source_file jo701470h-File003.cif
_cod_data_source_block '__DKB95A'
_cod_original_formula_sum 'C20 H21 N O2 S '
_cod_database_code 4023017

loop_
_symmetry_equiv_pos_site_id
_symmetry_equiv_pos_as_xyz
1 +X,+Y,+Z
2 -X,-Y,-Z

loop_
_atom_site_aniso_label
_atom_site_aniso_U_11
_atom_site_aniso_U_22
_atom_site_aniso_U_33
_atom_site_aniso_U_23
_atom_site_aniso_U_13
_atom_site_aniso_U_12
S1 0.0801(5) 0.0478(3) 0.0764(5) 0.0126(3) 0.0165(3) 0.0282(3)
O1 0.0852(15) 0.0869(15) 0.0919(15) 0.0112(11) -0.0044(11) 0.0481(12)
O2 0.1184(17) 0.0433(10) 0.1028(16) 0.0222(10) 0.0411(13) 0.0223(11)
N1 0.0699(14) 0.0447(11) 0.0694(14) 0.0099(10) 0.0221(11) 0.0215(10)
C1 0.0534(14) 0.0417(12) 0.0623(15) 0.0053(11) 0.0073(12) 0.0192(11)
C2 0.0525(14) 0.0418(12) 0.0577(15) 0.0024(11) 0.0048(11) 0.0169(11)
C3 0.0505(14) 0.0445(13) 0.0646(16) -0.0014(11) 0.0068(12) 0.0194(11)
C4 0.0610(16) 0.0553(15) 0.0587(15) 0.0013(12) 0.0083(12) 0.0242(13)
C5 0.0624(17) 0.0655(18) 0.0656(17) -0.0073(14) 0.0024(13) 0.0272(14)
C6 0.0669(18) 0.0583(17) 0.086(2) -0.0159(15) 0.0063(15) 0.0207(14)
C7 0.0636(17) 0.0454(15) 0.092(2) -0.0031(14) 0.0136(15) 0.0169(13)
C8 0.0572(15) 0.0427(13) 0.0692(16) 0.0014(12) 0.0130(13) 0.0196(12)
C9 0.095(2) 0.093(2) 0.0675(19) -0.0108(17) 0.0046(17) 0.040(2)
C10 0.0754(19) 0.0629(18) 0.081(2) 0.0005(15) 0.0279(16) 0.0136(15)
C11 0.0717(18) 0.0441(13) 0.0619(16) 0.0054(12) 0.0066(13) 0.0169(12)
C12 0.139(3) 0.074(2) 0.077(2) 0.0095(18) -0.002(2) 0.058(2)
C13 0.105(5) 0.111(5) 0.100(5) -0.004(4) 0.000(4) 0.053(4)
C15 0.0561(15) 0.0447(13) 0.0604(15) 0.0045(11) 0.0099(12) 0.0194(11)
C16 0.085(2) 0.0644(17) 0.0728(19) 0.0084(14) 0.0067(15) 0.0426(16)
C17 0.100(2) 0.0538(17) 0.101(2) 0.0038(17) 0.023(2) 0.0387(17)
C18 0.074(2) 0.0521(16) 0.089(2) -0.0106(15) 0.0284(17) 0.0128(15)
C19 0.0699(19) 0.0709(18) 0.0621(17) -0.0070(15) 0.0090(14) 0.0171(15)
C20 0.0670(17) 0.0588(16) 0.0598(16) 0.0058(13) 0.0055(13) 0.0276(13)
C21 0.120(3) 0.064(2) 0.131(3) -0.029(2) 0.057(2) 0.008(2)
C14 0.176(9) 0.040(3) 0.072(5) 0.033(3) -0.023(5) 0.008(5)

loop_
_atom_site_label
_atom_site_type_symbol
_atom_site_thermal_displace_type
_atom_site_fract_x
_atom_site_fract_y
_atom_site_fract_z
_atom_site_occupancy
_atom_site_U_iso_or_equiv
_atom_site_calc_flag
_atom_site_refinement_flags
S1 S Uani 0.72706(10) 0.28678(7) 0.23684(7) 1.000 0.0661(3) . .
O1 O Uani 0.8910(2) 0.3190(2) 0.2804(2) 1.000 0.0839(9) . .
O2 O Uani 0.6092(2) 0.15573(19) 0.2703(2) 1.000 0.0883(8) . .
N1 N Uani 0.6725(2) 0.4151(2) 0.2829(2) 1.000 0.0602(8) . .
C1 C Uani 0.7499(2) 0.5512(2) 0.2342(2) 1.000 0.0518(8) . .
C2 C Uani 0.8013(2) 0.5658(2) 0.1169(2) 1.000 0.0507(8) . .
C3 C Uani 0.7680(2) 0.4423(2) 0.0313(2) 1.000 0.0525(8) . .
C4 C Uani 0.7787(3) 0.4545(2) -0.0989(2) 1.000 0.0573(9) . .
C5 C Uani 0.7349(3) 0.3371(3) -0.1804(2) 1.000 0.0636(10) . .
C6 C Uani 0.6770(3) 0.2029(3) -0.1330(3) 1.000 0.0711(11) . .
C7 C Uani 0.6697(3) 0.1852(2) -0.0042(3) 1.000 0.0675(10) . .
C8 C Uani 0.7168(3) 0.3038(2) 0.0759(2) 1.000 0.0556(8) . .
C9 C Uani 0.7510(3) 0.3566(3) -0.3189(2) 1.000 0.0837(11) . .
C10 C Uani 0.5221(3) 0.3840(3) 0.3437(2) 1.000 0.0752(11) . .
C11 C Uani 0.8964(3) 0.7099(2) 0.0702(2) 1.000 0.0603(9) . .
C12 C Uani 0.8046(5) 0.7776(3) -0.0135(3) 1.000 0.0918(14) . .
C13 C Uani 0.6808(8) 0.7495(8) -0.0454(6) 0.600 0.102(3) . .
C15 C Uani 0.7667(3) 0.6694(2) 0.3240(2) 1.000 0.0532(8) . .
C16 C Uani 0.7045(3) 0.7737(3) 0.2943(2) 1.000 0.0697(11) . .
C17 C Uani 0.7168(4) 0.8789(3) 0.3831(3) 1.000 0.0812(11) . .
C18 C Uani 0.7883(3) 0.8830(3) 0.5023(3) 1.000 0.0734(11) . .
C19 C Uani 0.8484(3) 0.7785(3) 0.5304(2) 1.000 0.0699(10) . .
C20 C Uani 0.8382(3) 0.6735(2) 0.4448(2) 1.000 0.0605(9) . .
C21 C Uani 0.7957(4) 0.9974(3) 0.5957(3) 1.000 0.1098(16) . .
C14 C Uani 0.8255(13) 0.8587(7) -0.0970(7) 0.400 0.106(4) . .
H6 H Uiso 0.64180 0.12260 -0.18920 1.000 0.0850 calc R
H7 H Uiso 0.63320 0.09320 0.02910 1.000 0.0810 calc R
H4 H Uiso 0.81790 0.54650 -0.13200 1.000 0.0700 calc R
H17 H Uiso 0.67650 0.95090 0.36040 1.000 0.1020 calc R
H19 H Uiso 0.89960 0.78070 0.61180 1.000 0.0810 calc R
H20 H Uiso 0.88140 0.60330 0.46750 1.000 0.0740 calc R
H91 H Uiso 0.65350 0.35970 -0.35780 1.000 0.1030 calc R
H92 H Uiso 0.77220 0.27950 -0.35440 1.000 0.1030 calc R
H93 H Uiso 0.83680 0.44280 -0.33170 1.000 0.1030 calc R
H101 H Uiso 0.43650 0.37380 0.28180 1.000 0.0880 calc R
H102 H Uiso 0.53320 0.45980 0.40090 1.000 0.0880 calc R
H103 H Uiso 0.49950 0.29870 0.38760 1.000 0.0880 calc R
H111 H Uiso 0.94240 0.77370 0.14020 1.000 0.0710 calc R
H112 H Uiso 0.97950 0.70340 0.02320 1.000 0.0710 calc R
H211 H Uiso 0.89360 1.07560 0.59060 1.000 0.1260 calc R
H212 H Uiso 0.79320 0.96050 0.67720 1.000 0.1260 calc R
H213 H Uiso 0.70750 1.02770 0.57970 1.000 0.1260 calc R
H16 H Uiso 0.65230 0.77220 0.21350 1.000 0.0890 calc R

loop_
_atom_type_symbol
_atom_type_description
_atom_type_scat_dispersion_real
_atom_type_scat_dispersion_imag
_atom_type_scat_source
C C 0.003 0.002
;
International Tables for Crystallography
(1992, Vol. C, Tables 4.2.6.8 and 6.1.1.4)
;
H H 0.000 0.000
;
International Tables for Crystallography
(1992, Vol. C, Table 6.1.1.4)
;
N N 0.006 0.003
;
International Tables for Crystallography
(1992, Vol. C, Tables 4.2.6.8 and 6.1.1.4)
;
O O 0.011 0.006
;
International Tables for Crystallography
(1992, Vol. C, Tables 4.2.6.8 and 6.1.1.4)
;
S S 0.125 0.123
;
International Tables for Crystallography
(1992, Vol. C, Tables 4.2.6.8 and 6.1.1.4)
;

loop_
_geom_angle_atom_site_label_1
_geom_angle_atom_site_label_2
_geom_angle_atom_site_label_3
_geom_angle
_geom_angle_publ_flag
O1 S1 O2 118.83(12) yes
O1 S1 N1 108.54(11) yes
O1 S1 C8 108.15(13) yes
O2 S1 N1 107.91(12) yes
O2 S1 C8 110.72(12) yes
N1 S1 C8 101.24(11) yes
S1 N1 C1 117.45(16) yes
S1 N1 C10 120.45(17) yes
C1 N1 C10 120.11(19) yes
N1 C1 C2 121.35(18) yes
N1 C1 C15 113.06(18) yes
C2 C1 C15 125.59(18) no
C1 C2 C3 121.50(18) no
C1 C2 C11 121.00(18) no
C3 C2 C11 117.50(18) no
C2 C3 C4 122.55(17) no
C2 C3 C8 121.05(19) no
C4 C3 C8 116.35(18) no
C3 C4 C5 122.33(19) no
C4 C5 C6 119.2(2) no
C4 C5 C9 120.0(2) no
C6 C5 C9 120.7(2) no
C5 C6 C7 120.6(2) no
C6 C7 C8 119.3(2) no
S1 C8 C3 117.20(15) yes
S1 C8 C7 120.59(17) yes
C3 C8 C7 122.1(2) no
C2 C11 C12 116.5(2) no
C11 C12 C13 134.2(5) no
C11 C12 C14 139.9(7) no
C1 C15 C16 122.1(2) no
C1 C15 C20 120.1(2) no
C16 C15 C20 117.8(2) no
C15 C16 C17 120.2(2) no
C16 C17 C18 121.9(3) no
C17 C18 C19 117.2(3) no
C17 C18 C21 119.9(3) no
C19 C18 C21 123.0(3) no
C18 C19 C20 122.2(2) no
C15 C20 C19 120.8(2) no
C3 C4 H4 119.00 no
C5 C4 H4 119.00 no
C5 C6 H6 119.00 no
C7 C6 H6 120.00 no
C6 C7 H7 121.00 no
C8 C7 H7 120.00 no
C5 C9 H91 109.00 no
C5 C9 H92 110.00 no
C5 C9 H93 110.00 no
H91 C9 H92 110.00 no
H91 C9 H93 109.00 no
H92 C9 H93 109.00 no
N1 C10 H101 109.00 no
N1 C10 H102 109.00 no
N1 C10 H103 110.00 no
H101 C10 H102 109.00 no
H101 C10 H103 110.00 no
H102 C10 H103 109.00 no
C2 C11 H111 109.00 no
C2 C11 H112 110.00 no
C12 C11 H111 106.00 no
C12 C11 H112 106.00 no
H111 C11 H112 109.00 no
C15 C16 H16 120.00 no
C17 C16 H16 120.00 no
C16 C17 H17 119.00 no
C18 C17 H17 119.00 no
C18 C19 H19 118.00 no
C20 C19 H19 120.00 no
C15 C20 H20 119.00 no
C19 C20 H20 120.00 no
C18 C21 H211 109.00 no
C18 C21 H212 108.00 no
C18 C21 H213 111.00 no
H211 C21 H212 109.00 no
H211 C21 H213 110.00 no
H212 C21 H213 110.00 no

loop_
_geom_bond_atom_site_label_1
_geom_bond_atom_site_label_2
_geom_bond_distance
_geom_bond_publ_flag
S1 O1 1.424(2) yes
S1 O2 1.432(2) yes
S1 N1 1.629(2) yes
S1 C8 1.732(2) yes
N1 C1 1.423(3) yes
N1 C10 1.470(4) yes
C1 C2 1.360(3) no
C1 C15 1.487(3) no
C2 C3 1.471(3) no
C2 C11 1.510(3) no
C3 C4 1.407(3) no
C3 C8 1.408(3) no
C4 C5 1.387(3) no
C5 C6 1.383(4) no
C5 C9 1.508(3) no
C6 C7 1.395(5) no
C7 C8 1.385(3) no
C11 C12 1.502(5) no
C12 C13 1.067(9) no
C12 C14 1.197(8) no
C15 C16 1.389(4) no
C15 C20 1.393(3) no
C16 C17 1.391(4) no
C17 C18 1.378(5) no
C18 C19 1.376(4) no
C18 C21 1.504(4) no
C19 C20 1.371(3) no
C4 H4 0.9500 no
C6 H6 0.9500 no
C7 H7 0.9500 no
C9 H91 0.9500 no
C9 H92 0.9500 no
C9 H93 0.9500 no
C10 H101 0.9500 no
C10 H102 0.9500 no
C10 H103 0.9500 no
C11 H111 0.9500 no
C11 H112 0.9500 no
C16 H16 0.9500 no
C17 H17 0.9500 no
C19 H19 0.9500 no
C20 H20 0.9500 no
C21 H211 0.9500 no
C21 H212 0.9500 no
C21 H213 0.9500 no

loop_
_geom_hbond_atom_site_label_D
_geom_hbond_atom_site_label_H
_geom_hbond_atom_site_label_A
_geom_hbond_distance_DH
_geom_hbond_distance_HA
_geom_hbond_distance_DA
_geom_hbond_angle_DHA
_geom_hbond_site_symmetry_A
_geom_hbond_publ_flag
C17 H17 O2 0.9500 2.5400 3.475(4) 169.00 1_565 yes
C10 H103 O2 0.9500 2.4100 2.817(4) 105.00 . yes

loop_
_geom_torsion_atom_site_label_1
_geom_torsion_atom_site_label_2
_geom_torsion_atom_site_label_3
_geom_torsion_atom_site_label_4
_geom_torsion
_geom_torsion_publ_flag
O1 S1 N1 C1 64.4(2) no
O1 S1 N1 C10 -131.61(19) no
O2 S1 N1 C1 -165.57(17) no
O2 S1 N1 C10 -1.6(2) no
C8 S1 N1 C1 -49.26(19) no
C8 S1 N1 C10 114.71(19) no
O1 S1 C8 C3 -75.4(2) no
O1 S1 C8 C7 100.6(2) no
O2 S1 C8 C3 152.78(19) no
O2 S1 C8 C7 -31.2(3) no
N1 S1 C8 C3 38.6(2) no
N1 S1 C8 C7 -145.5(2) no
S1 N1 C1 C2 32.0(3) no
S1 N1 C1 C15 -147.85(17) no
C10 N1 C1 C2 -132.0(2) no
C10 N1 C1 C15 48.1(3) no
N1 C1 C2 C3 4.9(3) no
N1 C1 C2 C11 -174.5(2) no
C15 C1 C2 C3 -175.2(2) no
C15 C1 C2 C11 5.4(3) no
N1 C1 C15 C16 -123.0(2) no
N1 C1 C15 C20 53.1(3) no
C2 C1 C15 C16 57.1(3) no
C2 C1 C15 C20 -126.7(2) no
C1 C2 C3 C4 161.9(2) no
C1 C2 C3 C8 -15.4(3) no
C11 C2 C3 C4 -18.6(3) no
C11 C2 C3 C8 164.0(2) no
C1 C2 C11 C12 -100.0(3) no
C3 C2 C11 C12 80.6(3) no
C2 C3 C4 C5 -174.7(2) no
C8 C3 C4 C5 2.7(4) no
C2 C3 C8 S1 -10.5(3) no
C2 C3 C8 C7 173.6(2) no
C4 C3 C8 S1 171.99(19) no
C4 C3 C8 C7 -3.9(4) no
C3 C4 C5 C6 0.7(4) no
C3 C4 C5 C9 -179.2(2) no
C4 C5 C6 C7 -3.0(4) no
C9 C5 C6 C7 176.8(3) no
C5 C6 C7 C8 1.9(4) no
C6 C7 C8 S1 -174.0(2) no
C6 C7 C8 C3 1.7(4) no
C2 C11 C12 C13 4.3(7) no
C1 C15 C16 C17 177.2(3) no
C20 C15 C16 C17 1.0(4) no
C1 C15 C20 C19 -177.2(2) no
C16 C15 C20 C19 -0.9(4) no
C15 C16 C17 C18 -0.7(5) no
C16 C17 C18 C19 0.3(5) no
C16 C17 C18 C21 -178.8(3) no
C17 C18 C19 C20 -0.2(4) no
C21 C18 C19 C20 178.8(3) no
C18 C19 C20 C15 0.6(4) no
